data_7710423
loop_
_publ_author_name
'Greijer, Bj\"orn H'
'Nestor, Gustav'
'Eriksson, Jan E.'
'Seisenbaeva, Gulaim A.'
'Kessler, Vadim G.'

_publ_section_title
;
 Factors influencing stoichiometry and stability of polyoxometalate -
 peptide complexes.
;
_journal_issue 24
_journal_name_full 'Dalton transactions (Cambridge, England : 2003)'
_journal_page_first 9511
_journal_page_last 9521
_journal_paper_doi 10.1039/d2dt00717g
_journal_volume 51
_journal_year 2022
_chemical_formula_sum 'C12 H41 Mo12 N6 O56 P'
_chemical_formula_weight 2347.76
_space_group_crystal_system triclinic
_space_group_IT_number 2
_space_group_name_Hall '-P 1'
_space_group_name_H-M_alt 'P -1'
_atom_sites_solution_hydrogens mixed
_audit_creation_method SHELXL-2018/3
_audit_update_record
;
2022-02-10 deposited with the CCDC.	2022-06-07 downloaded from the CCDC.
;
_cell_angle_alpha 97.8970(10)
_cell_angle_beta 105.2180(10)
_cell_angle_gamma 105.9070(10)
_cell_formula_units_Z 2
_cell_length_a 12.7308(12)
_cell_length_b 13.0510(12)
_cell_length_c 18.0332(17)
_cell_measurement_reflns_used 9454
_cell_measurement_temperature 296(2)
_cell_measurement_theta_max 29.27
_cell_measurement_theta_min 2.26
_cell_volume 2708.8(4)
_computing_cell_refinement 'Bruker SAINT'
_computing_data_collection 'Bruker APEX2'
_computing_data_reduction 'Bruker SAINT'
_computing_molecular_graphics 'Bruker SHELXTL'
_computing_publication_material 'Bruker SHELXTL'
_computing_structure_refinement 'SHELXL-2018/3 (Sheldrick, 2018)'
_computing_structure_solution 'SHELXS-97 (Sheldrick, 2008)'
_diffrn_ambient_temperature 296(2)
_diffrn_measured_fraction_theta_full 0.997
_diffrn_measured_fraction_theta_max 0.997
_diffrn_measurement_device_type 'Bruker SMART Apex-II CCD'
_diffrn_measurement_method 'omega scan'
_diffrn_radiation_type MoK\a
_diffrn_radiation_wavelength 0.71073
_diffrn_reflns_av_R_equivalents 0.0336
_diffrn_reflns_av_unetI/netI 0.0338
_diffrn_reflns_Laue_measured_fraction_full 0.997
_diffrn_reflns_Laue_measured_fraction_max 0.997
_diffrn_reflns_limit_h_max 15
_diffrn_reflns_limit_h_min -15
_diffrn_reflns_limit_k_max 15
_diffrn_reflns_limit_k_min -15
_diffrn_reflns_limit_l_max 21
_diffrn_reflns_limit_l_min -21
_diffrn_reflns_number 26853
_diffrn_reflns_point_group_measured_fraction_full 0.997
_diffrn_reflns_point_group_measured_fraction_max 0.997
_diffrn_reflns_theta_full 25.025
_diffrn_reflns_theta_max 25.025
_diffrn_reflns_theta_min 2.230
_diffrn_source 'sealed tube'
_exptl_absorpt_coefficient_mu 2.843
_exptl_absorpt_correction_T_max 0.784
_exptl_absorpt_correction_T_min 0.454
_exptl_absorpt_correction_type empirical
_exptl_absorpt_process_details 'Bruker SADABS'
_exptl_crystal_colour yellow
_exptl_crystal_density_diffrn 2.878
_exptl_crystal_density_meas ?
_exptl_crystal_density_method 'not measured'
_exptl_crystal_description plate
_exptl_crystal_F_000 2244
_exptl_crystal_size_max 0.330
_exptl_crystal_size_mid 0.310
_exptl_crystal_size_min 0.090
_exptl_transmission_factor_max 0.784
_exptl_transmission_factor_min 0.454
_refine_diff_density_max 1.086
_refine_diff_density_min -0.862
_refine_diff_density_rms 0.120
_refine_ls_extinction_method none
_refine_ls_goodness_of_fit_ref 1.062
_refine_ls_hydrogen_treatment mixed
_refine_ls_matrix_type full
_refine_ls_number_parameters 812
_refine_ls_number_reflns 9555
_refine_ls_number_restraints 801
_refine_ls_restrained_S_all 1.040
_refine_ls_R_factor_all 0.0296
_refine_ls_R_factor_gt 0.0263
_refine_ls_shift/su_max 0.002
_refine_ls_shift/su_mean 0.000
_refine_ls_structure_factor_coef Fsqd
_refine_ls_weighting_details 'w=1/[\s^2^(Fo^2^)+(0.0313P)^2^+3.9135P] where P=(Fo^2^+2Fc^2^)/3'
_refine_ls_weighting_scheme calc
_refine_ls_wR_factor_gt 0.0670
_refine_ls_wR_factor_ref 0.0686
_reflns_Friedel_coverage 0.000
_reflns_number_gt 8786
_reflns_number_total 9555
_reflns_threshold_expression 'I > 2\s(I)'
_cod_data_source_file d2dt00717g2.cif
_cod_data_source_block GG1PMo_200709_0m
_cod_depositor_comments
;
The following automatic conversions were performed:

data item '_exptl_absorpt_correction_type' value 'Empirical' was
changed to 'empirical' in accordance with the
/home/data/users/saulius/crontab/automatic-downloads/rss-feeds/RSC/lib/dictionaries/cif_core.dic
dictionary named 'cif_core.dic' version 2.4.2 last updated on
2011-04-26.

data item '_exptl_crystal_density_meas' value 'not measured' was
changed to '?' -- the value is perceived as not measured.

Automatic conversion script
Id: cif_fix_values 7556 2019-12-06 15:28:31Z antanas 

 Adding full bibliography for 7710422--7710427.cif.
;
_cod_database_code 7710423
_shelx_shelxl_version_number 2018/3
_shelx_space_group_comment
;
The symmetry employed for this shelxl refinement is uniquely defined
by the following loop, which should always be used as a source of
symmetry information in preference to the above space-group names.
They are only intended as comments.
;
_shelx_estimated_absorpt_t_min 0.454
_shelx_estimated_absorpt_t_max 0.784
_exptl_absorpt_special_details 'Bruker SADABS'

loop_
_space_group_symop_operation_xyz
'x, y, z'
'-x, -y, -z'

loop_
_atom_site_label
_atom_site_type_symbol
_atom_site_fract_x
_atom_site_fract_y
_atom_site_fract_z
_atom_site_U_iso_or_equiv
_atom_site_adp_type
_atom_site_occupancy
_atom_site_site_symmetry_order
_atom_site_calc_flag
_atom_site_refinement_flags_posn
_atom_site_refinement_flags_adp
_atom_site_refinement_flags_occupancy
_atom_site_disorder_assembly
_atom_site_disorder_group
Mo1 Mo 0.46038(3) 0.47851(3) 0.13259(2) 0.02003(8) Uani 1 1 d . U . . .
Mo2 Mo 0.51574(3) 0.85223(3) 0.12677(2) 0.02115(8) Uani 1 1 d . U . . .
Mo3 Mo 0.35615(3) 0.48271(3) 0.28893(2) 0.02050(8) Uani 1 1 d . U . . .
Mo4 Mo 0.64290(3) 0.58910(3) 0.44195(2) 0.02153(8) Uani 1 1 d . U . . .
Mo5 Mo 0.74255(3) 0.54646(3) 0.28619(2) 0.02088(8) Uani 1 1 d . U . . .
Mo6 Mo 0.77927(3) 0.95552(3) 0.26964(2) 0.02232(8) Uani 1 1 d . U . . .
Mo7 Mo 0.43750(3) 0.74338(3) 0.43312(2) 0.02037(8) Uani 1 1 d . U . . .
Mo8 Mo 0.28508(3) 0.63026(3) 0.15243(2) 0.02015(8) Uani 1 1 d . U . . .
Mo9 Mo 0.40701(3) 0.89898(3) 0.29642(2) 0.02092(8) Uani 1 1 d . U . . .
Mo10 Mo 0.85610(3) 0.79441(3) 0.41626(2) 0.02328(8) Uani 1 1 d . U . . .
Mo11 Mo 0.66455(3) 0.95906(3) 0.43845(2) 0.02115(8) Uani 1 1 d . U . . .
Mo12 Mo 0.70943(3) 0.71347(3) 0.13685(2) 0.02067(8) Uani 1 1 d . U . . .
P13 P 0.57114(7) 0.72026(7) 0.28375(5) 0.0154(2) Uani 1 1 d . U . . .
O1 O 0.3590(2) 0.6152(2) 0.35849(16) 0.0228(6) Uani 1 1 d . U . . .
O2 O 0.3797(2) 0.4093(2) 0.20293(16) 0.0245(6) Uani 1 1 d . U . . .
O3 O 0.3947(2) 0.7285(2) 0.11031(16) 0.0230(6) Uani 1 1 d . U . . .
O4 O 0.4672(3) 0.9154(2) 0.05624(17) 0.0298(6) Uani 1 1 d . U . . .
O5 O 0.5614(2) 0.6801(2) 0.46260(16) 0.0232(6) Uani 1 1 d . U . . .
O6 O 0.3778(2) 0.7284(2) 0.50495(16) 0.0274(6) Uani 1 1 d . U . . .
O7 O 0.3620(2) 0.8266(2) 0.37696(16) 0.0220(6) Uani 1 1 d . U . . .
O8 O 0.4951(2) 0.4984(2) 0.35993(15) 0.0224(6) Uani 1 1 d . U . . .
O9 O 0.7638(2) 0.6425(2) 0.21238(16) 0.0248(6) Uani 1 1 d . U . . .
O10 O 0.6017(2) 0.7832(2) 0.08066(15) 0.0227(6) Uani 1 1 d . U . . .
O11 O 0.8910(2) 1.0661(2) 0.27997(19) 0.0338(7) Uani 1 1 d . U . . .
O12 O 0.8077(2) 0.8517(2) 0.18831(16) 0.0237(6) Uani 1 1 d . U . . .
O13 O 0.7213(2) 0.9917(2) 0.34717(16) 0.0255(6) Uani 1 1 d . U . . .
O14 O 0.2614(2) 0.3834(2) 0.31002(18) 0.0294(6) Uani 1 1 d . U . . .
O15 O 0.1594(2) 0.6131(2) 0.08427(17) 0.0303(7) Uani 1 1 d . U . . .
O16 O 0.5364(2) 0.79655(19) 0.33749(15) 0.0184(5) Uani 1 1 d . U . . .
O17 O 0.8719(2) 0.6724(2) 0.36156(17) 0.0262(6) Uani 1 1 d . U . . .
O18 O 0.5990(2) 0.4776(2) 0.21719(16) 0.0242(6) Uani 1 1 d . U . . .
O19 O 0.5648(2) 0.8844(2) 0.48417(16) 0.0240(6) Uani 1 1 d . U . . .
O20 O 0.8520(2) 0.8723(2) 0.33931(16) 0.0255(6) Uani 1 1 d . U . . .
O21 O 0.6216(2) 0.78238(19) 0.22817(15) 0.0188(5) Uani 1 1 d . U . . .
O22 O 0.4432(2) 0.3658(2) 0.06784(17) 0.0297(6) Uani 1 1 d . U . . .
O23 O 0.6616(2) 0.6791(2) 0.33360(15) 0.0195(5) Uani 1 1 d . U . . .
O24 O 0.8176(2) 0.4638(2) 0.26673(17) 0.0294(6) Uani 1 1 d . U . . .
O25 O 0.5329(2) 0.9971(2) 0.37385(16) 0.0228(6) Uani 1 1 d . U . . .
O26 O 0.7630(2) 0.6784(2) 0.06567(17) 0.0295(6) Uani 1 1 d . U . . .
O27 O 0.6473(3) 0.5196(2) 0.51311(17) 0.0328(7) Uani 1 1 d . U . . .
O28 O 0.5636(2) 0.5863(2) 0.10861(16) 0.0227(6) Uani 1 1 d . U . . .
O29 O 0.3089(2) 0.7514(2) 0.22518(16) 0.0225(6) Uani 1 1 d . U . . .
O30 O 0.4702(2) 0.9125(2) 0.21403(16) 0.0232(6) Uani 1 1 d . U . . .
O31 O 0.3134(2) 0.9680(2) 0.27829(18) 0.0296(6) Uani 1 1 d . U . . .
O32 O 0.7088(2) 0.5063(2) 0.37490(16) 0.0233(6) Uani 1 1 d . U . . .
O33 O 0.3300(2) 0.5154(2) 0.09139(15) 0.0230(6) Uani 1 1 d . U . . .
O34 O 0.7356(2) 1.0774(2) 0.50507(17) 0.0300(6) Uani 1 1 d . U . . .
O35 O 0.7665(2) 0.8824(2) 0.45463(16) 0.0248(6) Uani 1 1 d . U . . .
O36 O 0.4654(2) 0.62266(19) 0.23479(15) 0.0185(5) Uani 1 1 d . U . . .
O37 O 0.9870(2) 0.8569(2) 0.48190(18) 0.0350(7) Uani 1 1 d . U . . .
O38 O 0.6673(2) 0.9688(2) 0.18521(16) 0.0243(6) Uani 1 1 d . U . . .
O39 O 0.2432(2) 0.5279(2) 0.20920(16) 0.0221(6) Uani 1 1 d . U . . .
O40 O 0.7858(2) 0.6960(2) 0.47823(16) 0.0266(6) Uani 1 1 d . U . . .
O1B O 0.6890(3) 0.8209(2) 0.76648(19) 0.0371(7) Uani 1 1 d . U . . .
O3B O 0.2884(3) 0.7795(3) 0.72618(19) 0.0397(8) Uani 1 1 d . U . . .
O1A O 0.0856(4) 0.8238(3) 0.2978(2) 0.0478(9) Uani 1 1 d . U . . .
N1A N 0.1272(3) 0.6992(3) 0.3993(2) 0.0311(8) Uani 1 1 d . U . . .
H1A H 0.158460 0.768967 0.414830 0.037 Uiso 1 1 calc R U . . .
O1C O 0.6485(4) 0.8734(4) -0.0464(3) 0.0521(11) Uani 1 1 d . U . . .
O3C O 0.8595(3) 1.2145(3) 0.0289(2) 0.0446(8) Uani 1 1 d . U . . .
O2A O 0.0224(3) 0.6867(3) 0.1919(2) 0.0464(8) Uani 1 1 d . U . . .
O2B O 0.6275(4) 0.7880(3) 0.6351(2) 0.0463(9) Uani 1 1 d . U . . .
O1D O 0.9622(4) 0.3031(4) 0.2195(3) 0.0567(11) Uani 1 1 d . . . . .
O3A O 0.0704(3) 0.5402(3) 0.4354(2) 0.0469(9) Uani 1 1 d . U . . .
N2A N 0.1418(3) 0.6292(3) 0.5887(2) 0.0392(9) Uani 1 1 d . U . . .
H2A1 H 0.161756 0.666697 0.638115 0.059 Uiso 1 1 calc R U . . .
H2A2 H 0.070969 0.581842 0.575279 0.059 Uiso 1 1 calc R U . . .
H2A3 H 0.190830 0.593089 0.584797 0.059 Uiso 1 1 calc R U . . .
C3B C 0.3729(4) 0.7887(3) 0.7817(3) 0.0308(9) Uani 1 1 d . U . . .
N1B N 0.4727(3) 0.7854(3) 0.7733(2) 0.0362(9) Uani 1 1 d . U . . .
H1B H 0.529512 0.794324 0.814582 0.043 Uiso 1 1 calc R U . . .
N1C N 0.8640(3) 1.0962(3) -0.0719(2) 0.0406(10) Uani 1 1 d . U . . .
H1C H 0.903749 1.082151 -0.101384 0.049 Uiso 1 1 calc R U . . .
C1A C 0.0628(4) 0.7219(4) 0.2626(3) 0.0340(10) Uani 1 1 d . U . . .
O2D O -0.0420(3) 0.4601(3) 0.1251(2) 0.0607(11) Uani 1 1 d . . . . .
C3A C 0.1108(3) 0.6412(3) 0.4519(3) 0.0282(9) Uani 1 1 d . U . . .
C1B C 0.6129(4) 0.7955(3) 0.7044(3) 0.0315(10) Uani 1 1 d . U . . .
O3D O 0.2831(4) 0.5874(3) -0.0630(2) 0.0616(11) Uani 1 1 d . . . . .
N2B N 0.2635(3) 0.8322(3) 0.8661(2) 0.0389(9) Uani 1 1 d . U . . .
H2B1 H 0.259699 0.840950 0.915070 0.058 Uiso 1 1 calc R U . . .
H2B2 H 0.266892 0.894166 0.850019 0.058 Uiso 1 1 calc R U . . .
H2B3 H 0.201187 0.778865 0.834202 0.058 Uiso 1 1 calc R U . . .
C4A C 0.1447(4) 0.7046(3) 0.5358(3) 0.0309(9) Uani 1 1 d . U . . .
H4A1 H 0.221519 0.756869 0.550569 0.037 Uiso 1 1 calc R U . . .
H4A2 H 0.091898 0.744706 0.540276 0.037 Uiso 1 1 calc R U . . .
O4D O 0.8476(4) 0.8714(4) 0.6346(3) 0.0731(13) Uani 1 1 d . . . . .
C2B C 0.4881(4) 0.7672(4) 0.6967(3) 0.0361(10) Uani 1 1 d . U . . .
H2B4 H 0.454517 0.811714 0.665241 0.043 Uiso 1 1 calc R U . . .
H2B5 H 0.448663 0.691057 0.669742 0.043 Uiso 1 1 calc R U . . .
C1C C 0.9076(4) 1.1876(4) -0.0172(3) 0.0312(9) Uani 1 1 d . U . . .
C2A C 0.0945(4) 0.6496(4) 0.3163(3) 0.0321(9) Uani 1 1 d . U . . .
H2A4 H 0.029520 0.583228 0.303749 0.039 Uiso 1 1 calc R U . . .
H2A5 H 0.157924 0.629020 0.306143 0.039 Uiso 1 1 calc R U . . .
O5D O 1.0375(3) 0.9601(3) 0.1960(3) 0.0668(12) Uani 1 1 d . . . . .
C4B C 0.3670(4) 0.8034(4) 0.8646(3) 0.0376(10) Uani 1 1 d . U . . .
H4B1 H 0.364109 0.736245 0.882511 0.045 Uiso 1 1 calc R U . . .
H4B2 H 0.435186 0.860974 0.899621 0.045 Uiso 1 1 calc R U . . .
O6D O 0.0925(4) 0.1874(4) 0.1625(3) 0.0788(14) Uani 1 1 d . . . . .
O7D O 0.9469(4) 0.6859(5) 0.6250(3) 0.0663(12) Uani 1 1 d D . . . .
C4C C 1.0231(4) 1.2596(4) -0.0163(3) 0.0473(13) Uani 1 1 d . U . . .
H4C1 H 1.070574 1.214759 -0.023777 0.057 Uiso 1 1 calc R U . . .
H4C2 H 1.012654 1.296364 -0.059555 0.057 Uiso 1 1 calc R U . . .
C3C C 0.7513(4) 0.9447(4) -0.0290(3) 0.0491(13) Uani 1 1 d . U . . .
C2C C 0.7527(4) 1.0191(4) -0.0843(3) 0.0367(10) Uani 1 1 d . U . . .
H2C1 H 0.724630 0.975398 -0.137811 0.044 Uiso 1 1 calc R U . . .
H2C2 H 0.700010 1.059013 -0.079186 0.044 Uiso 1 1 calc R U . . .
N2C N 1.0809(4) 1.3404(4) 0.0576(4) 0.0765(17) Uani 1 1 d . U . . .
H2C3 H 1.148769 1.381828 0.056736 0.115 Uiso 1 1 calc R U . . .
H2C4 H 1.037951 1.382271 0.064190 0.115 Uiso 1 1 calc R U . . .
H2C5 H 1.091581 1.306712 0.097317 0.115 Uiso 1 1 calc R U . . .
O2C O 0.8317(5) 0.9507(5) 0.0266(3) 0.1021(16) Uani 1 1 d . U . . .
H1DA H 0.963(6) 0.356(6) 0.203(4) 0.08(3) Uiso 1 1 d . . . . .
H1DB H 0.985(8) 0.304(7) 0.265(6) 0.12(4) Uiso 1 1 d . . . . .
H1BA H 0.691(6) 0.807(5) 0.639(4) 0.07(2) Uiso 1 1 d . . . . .
H7DA H 0.889(6) 0.716(7) 0.612(6) 0.15(4) Uiso 1 1 d D . . . .
H1CA H 0.647(5) 0.841(5) -0.026(3) 0.035(19) Uiso 1 1 d . . . . .
H7DB H 0.941(13) 0.615(4) 0.606(9) 0.28(8) Uiso 1 1 d D . . . .
H1AA H 0.062(7) 0.856(7) 0.272(5) 0.11(3) Uiso 1 1 d . . . . .

loop_
_atom_site_aniso_label
_atom_site_aniso_U_11
_atom_site_aniso_U_22
_atom_site_aniso_U_33
_atom_site_aniso_U_23
_atom_site_aniso_U_13
_atom_site_aniso_U_12
Mo1 0.02092(17) 0.01755(16) 0.01889(18) -0.00009(13) 0.00572(14) 0.00455(13)
Mo2 0.02258(17) 0.02143(17) 0.02101(18) 0.00846(14) 0.00722(14) 0.00747(14)
Mo3 0.02116(17) 0.01740(16) 0.02210(18) 0.00480(13) 0.00770(14) 0.00394(13)
Mo4 0.02434(18) 0.02424(18) 0.01853(18) 0.00776(14) 0.00631(14) 0.01079(14)
Mo5 0.02100(17) 0.02126(17) 0.02251(19) 0.00480(14) 0.00661(14) 0.01047(14)
Mo6 0.02107(17) 0.01855(17) 0.02527(19) 0.00396(14) 0.00846(14) 0.00259(13)
Mo7 0.02268(17) 0.02109(17) 0.01915(18) 0.00393(13) 0.00906(14) 0.00787(14)
Mo8 0.01713(16) 0.02078(17) 0.02002(18) 0.00318(13) 0.00342(13) 0.00523(13)
Mo9 0.02384(17) 0.01876(17) 0.02217(19) 0.00457(13) 0.00674(14) 0.01054(14)
Mo10 0.01843(17) 0.02421(18) 0.02340(19) 0.00293(14) 0.00155(14) 0.00696(14)
Mo11 0.02330(17) 0.01680(16) 0.02001(18) -0.00042(13) 0.00504(14) 0.00525(13)
Mo12 0.02136(17) 0.02173(17) 0.02061(18) 0.00466(13) 0.00985(14) 0.00661(13)
P13 0.0158(5) 0.0144(5) 0.0156(5) 0.0026(4) 0.0048(4) 0.0046(4)
O1 0.0246(14) 0.0228(13) 0.0219(14) 0.0050(11) 0.0078(11) 0.0085(11)
O2 0.0265(14) 0.0184(13) 0.0268(15) 0.0034(11) 0.0084(12) 0.0049(11)
O3 0.0232(13) 0.0252(14) 0.0214(14) 0.0065(11) 0.0074(11) 0.0080(11)
O4 0.0390(17) 0.0331(16) 0.0255(16) 0.0152(13) 0.0137(13) 0.0171(13)
O5 0.0243(14) 0.0245(14) 0.0208(14) 0.0039(11) 0.0062(11) 0.0092(11)
O6 0.0301(15) 0.0319(15) 0.0244(15) 0.0068(12) 0.0121(12) 0.0130(12)
O7 0.0236(14) 0.0228(13) 0.0240(15) 0.0073(11) 0.0103(12) 0.0105(11)
O8 0.0240(13) 0.0216(13) 0.0213(14) 0.0050(11) 0.0063(11) 0.0077(11)
O9 0.0225(14) 0.0263(14) 0.0268(15) 0.0070(12) 0.0080(12) 0.0091(11)
O10 0.0260(14) 0.0237(14) 0.0192(14) 0.0053(11) 0.0081(11) 0.0081(11)
O11 0.0303(16) 0.0245(15) 0.0409(19) 0.0043(13) 0.0127(14) -0.0001(12)
O12 0.0207(13) 0.0232(14) 0.0270(15) 0.0059(11) 0.0097(12) 0.0045(11)
O13 0.0272(14) 0.0214(14) 0.0264(15) 0.0040(11) 0.0079(12) 0.0066(11)
O14 0.0271(15) 0.0242(14) 0.0337(17) 0.0067(12) 0.0105(13) 0.0023(12)
O15 0.0215(14) 0.0338(16) 0.0293(16) 0.0057(13) 0.0008(12) 0.0064(12)
O16 0.0211(13) 0.0174(12) 0.0167(13) 0.0025(10) 0.0066(11) 0.0064(10)
O17 0.0192(13) 0.0276(14) 0.0303(16) 0.0030(12) 0.0067(12) 0.0079(11)
O18 0.0266(14) 0.0209(13) 0.0253(15) 0.0065(11) 0.0076(12) 0.0079(11)
O19 0.0285(14) 0.0217(13) 0.0203(14) 0.0005(11) 0.0086(12) 0.0072(11)
O20 0.0217(14) 0.0251(14) 0.0274(15) 0.0035(12) 0.0059(12) 0.0070(11)
O21 0.0207(13) 0.0168(12) 0.0190(14) 0.0039(10) 0.0070(11) 0.0057(10)
O22 0.0323(16) 0.0256(15) 0.0256(16) -0.0031(12) 0.0062(13) 0.0077(12)
O23 0.0197(13) 0.0196(13) 0.0197(14) 0.0050(10) 0.0065(11) 0.0066(10)
O24 0.0314(15) 0.0301(15) 0.0330(17) 0.0076(13) 0.0110(13) 0.0186(13)
O25 0.0276(14) 0.0185(13) 0.0229(15) 0.0029(11) 0.0074(12) 0.0097(11)
O26 0.0291(15) 0.0356(16) 0.0258(16) 0.0056(13) 0.0131(13) 0.0102(13)
O27 0.0413(17) 0.0360(16) 0.0276(16) 0.0175(13) 0.0100(14) 0.0184(14)
O28 0.0220(13) 0.0232(13) 0.0223(15) 0.0050(11) 0.0076(11) 0.0059(11)
O29 0.0214(13) 0.0238(13) 0.0222(14) 0.0048(11) 0.0065(11) 0.0079(11)
O30 0.0258(14) 0.0208(13) 0.0251(15) 0.0056(11) 0.0098(12) 0.0091(11)
O31 0.0333(16) 0.0283(15) 0.0346(17) 0.0102(13) 0.0137(13) 0.0172(13)
O32 0.0278(14) 0.0227(13) 0.0248(15) 0.0082(11) 0.0096(12) 0.0137(11)
O33 0.0208(13) 0.0232(14) 0.0197(14) 0.0003(11) 0.0040(11) 0.0036(11)
O34 0.0333(16) 0.0218(14) 0.0279(16) -0.0036(12) 0.0083(13) 0.0037(12)
O35 0.0260(14) 0.0250(14) 0.0218(15) 0.0042(11) 0.0035(12) 0.0101(11)
O36 0.0181(12) 0.0167(12) 0.0183(13) 0.0016(10) 0.0044(10) 0.0043(10)
O37 0.0266(15) 0.0336(16) 0.0355(18) 0.0029(14) -0.0020(13) 0.0086(13)
O38 0.0267(14) 0.0196(13) 0.0265(15) 0.0064(11) 0.0098(12) 0.0055(11)
O39 0.0195(13) 0.0219(13) 0.0228(14) 0.0046(11) 0.0052(11) 0.0051(11)
O40 0.0262(14) 0.0275(14) 0.0260(15) 0.0070(12) 0.0051(12) 0.0107(12)
O1B 0.0433(18) 0.0350(17) 0.0321(18) 0.0048(14) 0.0077(15) 0.0164(15)
O3B 0.0377(18) 0.0429(19) 0.0310(18) 0.0007(14) 0.0030(15) 0.0127(15)
O1A 0.060(2) 0.041(2) 0.039(2) 0.0063(17) 0.0127(18) 0.0167(18)
N1A 0.0278(18) 0.0253(18) 0.032(2) 0.0002(15) 0.0063(16) 0.0023(15)
O1C 0.048(2) 0.050(2) 0.059(3) 0.033(2) 0.0169(19) 0.0070(18)
O3C 0.0424(19) 0.0439(19) 0.040(2) -0.0026(15) 0.0234(16) -0.0018(15)
O2A 0.052(2) 0.051(2) 0.0299(19) 0.0038(15) 0.0076(16) 0.0150(17)
O2B 0.046(2) 0.062(2) 0.033(2) 0.0047(17) 0.0151(17) 0.0215(19)
O1D 0.054(2) 0.063(3) 0.049(3) 0.015(2) 0.010(2) 0.017(2)
O3A 0.058(2) 0.0281(17) 0.045(2) 0.0037(15) 0.0151(18) 0.0022(15)
N2A 0.042(2) 0.036(2) 0.032(2) 0.0109(17) 0.0013(18) 0.0092(18)
C3B 0.038(2) 0.021(2) 0.031(2) 0.0038(17) 0.010(2) 0.0075(18)
N1B 0.040(2) 0.040(2) 0.027(2) 0.0088(17) 0.0078(17) 0.0120(18)
N1C 0.040(2) 0.040(2) 0.044(2) 0.0034(18) 0.0263(19) 0.0070(18)
C1A 0.024(2) 0.040(3) 0.033(2) 0.0004(19) 0.0102(19) 0.0052(19)
O2D 0.059(2) 0.052(2) 0.058(3) 0.0021(19) 0.019(2) 0.0024(19)
C3A 0.022(2) 0.028(2) 0.034(2) 0.0051(18) 0.0086(18) 0.0072(17)
C1B 0.044(3) 0.020(2) 0.033(3) 0.0025(18) 0.012(2) 0.0150(19)
O3D 0.076(3) 0.075(3) 0.046(2) 0.023(2) 0.026(2) 0.032(2)
N2B 0.046(2) 0.038(2) 0.037(2) 0.0127(18) 0.0202(19) 0.0111(18)
C4A 0.034(2) 0.029(2) 0.034(2) 0.0113(18) 0.014(2) 0.0131(18)
O4D 0.054(2) 0.104(4) 0.064(3) 0.016(3) 0.023(2) 0.026(2)
C2B 0.041(2) 0.035(2) 0.031(2) 0.002(2) 0.010(2) 0.013(2)
C1C 0.031(2) 0.033(2) 0.031(2) 0.0110(18) 0.0105(19) 0.0091(18)
C2A 0.028(2) 0.037(2) 0.029(2) 0.0011(18) 0.0083(18) 0.0106(19)
O5D 0.063(3) 0.057(2) 0.098(3) 0.017(2) 0.051(3) 0.022(2)
C4B 0.042(3) 0.042(3) 0.031(2) 0.013(2) 0.013(2) 0.013(2)
O6D 0.059(3) 0.089(3) 0.078(3) -0.005(3) 0.005(2) 0.035(2)
O7D 0.055(3) 0.099(4) 0.046(3) 0.015(2) 0.014(2) 0.029(3)
C4C 0.032(3) 0.050(3) 0.059(3) 0.017(3) 0.022(2) 0.003(2)
C3C 0.037(3) 0.053(3) 0.058(4) 0.030(3) 0.008(2) 0.014(2)
C2C 0.041(3) 0.031(2) 0.035(3) 0.0048(19) 0.015(2) 0.0058(19)
N2C 0.049(3) 0.064(3) 0.096(4) -0.011(3) 0.034(3) -0.011(2)
O2C 0.096(2) 0.103(2) 0.103(2) 0.0566(18) 0.0169(16) 0.0233(17)

loop_
_atom_type_symbol
_atom_type_description
_atom_type_scat_dispersion_real
_atom_type_scat_dispersion_imag
_atom_type_scat_source
C C 0.0033 0.0016 'International Tables Vol C Tables 4.2.6.8 and 6.1.1.4'
H H 0.0000 0.0000 'International Tables Vol C Tables 4.2.6.8 and 6.1.1.4'
N N 0.0061 0.0033 'International Tables Vol C Tables 4.2.6.8 and 6.1.1.4'
O O 0.0106 0.0060 'International Tables Vol C Tables 4.2.6.8 and 6.1.1.4'
P P 0.1023 0.0942 'International Tables Vol C Tables 4.2.6.8 and 6.1.1.4'
Mo Mo -1.6832 0.6857 'International Tables Vol C Tables 4.2.6.8 and 6.1.1.4'

loop_
_geom_angle_atom_site_label_1
_geom_angle_atom_site_label_2
_geom_angle_atom_site_label_3
_geom_angle
_geom_angle_site_symmetry_1
_geom_angle_site_symmetry_3
_geom_angle_publ_flag
O22 Mo1 O28 103.67(13) . . ?
O22 Mo1 O33 103.87(13) . . ?
O28 Mo1 O33 98.07(12) . . ?
O22 Mo1 O2 99.10(13) . . ?
O28 Mo1 O2 154.92(11) . . ?
O33 Mo1 O2 86.44(11) . . ?
O22 Mo1 O18 98.62(13) . . ?
O28 Mo1 O18 84.63(11) . . ?
O33 Mo1 O18 155.95(11) . . ?
O2 Mo1 O18 81.66(11) . . ?
O22 Mo1 O36 170.96(12) . . ?
O28 Mo1 O36 85.36(10) . . ?
O33 Mo1 O36 74.94(10) . . ?
O2 Mo1 O36 71.93(9) . . ?
O18 Mo1 O36 81.50(10) . . ?
O4 Mo2 O3 103.90(13) . . ?
O4 Mo2 O10 100.84(13) . . ?
O3 Mo2 O10 95.94(11) . . ?
O4 Mo2 O30 102.46(13) . . ?
O3 Mo2 O30 86.73(11) . . ?
O10 Mo2 O30 155.17(11) . . ?
O4 Mo2 O38 98.42(13) . . ?
O3 Mo2 O38 156.96(11) . . ?
O10 Mo2 O38 85.30(11) . . ?
O30 Mo2 O38 82.93(11) . . ?
O4 Mo2 O21 168.93(12) . . ?
O3 Mo2 O21 86.40(10) . . ?
O10 Mo2 O21 73.67(10) . . ?
O30 Mo2 O21 81.89(10) . . ?
O38 Mo2 O21 71.82(9) . . ?
O14 Mo3 O8 104.58(13) . . ?
O14 Mo3 O2 102.48(13) . . ?
O8 Mo3 O2 96.32(12) . . ?
O14 Mo3 O1 102.16(12) . . ?
O8 Mo3 O1 86.05(11) . . ?
O2 Mo3 O1 153.77(11) . . ?
O14 Mo3 O39 98.35(12) . . ?
O8 Mo3 O39 155.87(11) . . ?
O2 Mo3 O39 85.82(11) . . ?
O1 Mo3 O39 81.84(11) . . ?
O14 Mo3 O36 169.11(12) . . ?
O8 Mo3 O36 86.00(10) . . ?
O2 Mo3 O36 73.33(10) . . ?
O1 Mo3 O36 80.81(10) . . ?
O39 Mo3 O36 71.54(9) . . ?
O27 Mo4 O5 104.22(13) . . ?
O27 Mo4 O40 102.72(14) . . ?
O5 Mo4 O40 96.07(12) . . ?
O27 Mo4 O8 102.17(13) . . ?
O5 Mo4 O8 84.46(11) . . ?
O40 Mo4 O8 154.15(12) . . ?
O27 Mo4 O32 99.01(13) . . ?
O5 Mo4 O32 155.30(11) . . ?
O40 Mo4 O32 86.79(12) . . ?
O8 Mo4 O32 82.55(11) . . ?
O27 Mo4 O23 170.35(12) . . ?
O5 Mo4 O23 85.15(10) . . ?
O40 Mo4 O23 73.57(10) . . ?
O8 Mo4 O23 80.75(10) . . ?
O32 Mo4 O23 72.10(9) . . ?
O24 Mo5 O18 103.77(13) . . ?
O24 Mo5 O32 101.44(13) . . ?
O18 Mo5 O32 96.24(12) . . ?
O24 Mo5 O9 101.37(13) . . ?
O18 Mo5 O9 86.32(11) . . ?
O32 Mo5 O9 155.72(11) . . ?
O24 Mo5 O17 99.04(13) . . ?
O18 Mo5 O17 155.98(11) . . ?
O32 Mo5 O17 86.42(12) . . ?
O9 Mo5 O17 81.89(11) . . ?
O24 Mo5 O23 170.54(12) . . ?
O18 Mo5 O23 85.43(10) . . ?
O32 Mo5 O23 74.99(10) . . ?
O9 Mo5 O23 81.18(10) . . ?
O17 Mo5 O23 72.17(9) . . ?
O11 Mo6 O13 104.83(13) . . ?
O11 Mo6 O38 101.67(13) . . ?
O13 Mo6 O38 98.25(12) . . ?
O11 Mo6 O20 102.09(13) . . ?
O13 Mo6 O20 85.98(12) . . ?
O38 Mo6 O20 153.89(11) . . ?
O11 Mo6 O12 98.02(13) . . ?
O13 Mo6 O12 155.42(11) . . ?
O38 Mo6 O12 85.69(11) . . ?
O20 Mo6 O12 80.44(11) . . ?
O11 Mo6 O21 168.07(12) . . ?
O13 Mo6 O21 86.80(10) . . ?
O38 Mo6 O21 73.53(10) . . ?
O20 Mo6 O21 81.04(10) . . ?
O12 Mo6 O21 70.97(9) . . ?
O6 Mo7 O1 103.69(13) . . ?
O6 Mo7 O7 103.18(12) . . ?
O1 Mo7 O7 94.58(11) . . ?
O6 Mo7 O5 102.44(12) . . ?
O1 Mo7 O5 85.98(11) . . ?
O7 Mo7 O5 153.47(11) . . ?
O6 Mo7 O19 100.35(13) . . ?
O1 Mo7 O19 155.27(11) . . ?
O7 Mo7 O19 85.49(11) . . ?
O5 Mo7 O19 83.23(11) . . ?
O6 Mo7 O16 170.87(11) . . ?
O1 Mo7 O16 84.99(10) . . ?
O7 Mo7 O16 72.89(10) . . ?
O5 Mo7 O16 80.76(10) . . ?
O19 Mo7 O16 71.36(10) . . ?
O15 Mo8 O29 104.97(13) . . ?
O15 Mo8 O39 102.34(13) . . ?
O29 Mo8 O39 98.08(12) . . ?
O15 Mo8 O3 100.54(13) . . ?
O29 Mo8 O3 85.92(11) . . ?
O39 Mo8 O3 154.84(11) . . ?
O15 Mo8 O33 96.96(13) . . ?
O29 Mo8 O33 156.18(11) . . ?
O39 Mo8 O33 85.99(11) . . ?
O3 Mo8 O33 80.97(10) . . ?
O15 Mo8 O36 168.80(12) . . ?
O29 Mo8 O36 86.22(10) . . ?
O39 Mo8 O36 75.27(10) . . ?
O3 Mo8 O36 80.25(10) . . ?
O33 Mo8 O36 72.05(9) . . ?
O31 Mo9 O25 103.78(13) . . ?
O31 Mo9 O30 102.15(13) . . ?
O25 Mo9 O30 96.03(12) . . ?
O31 Mo9 O7 100.97(12) . . ?
O25 Mo9 O7 89.35(12) . . ?
O30 Mo9 O7 154.24(11) . . ?
O31 Mo9 O29 99.94(13) . . ?
O25 Mo9 O29 155.93(11) . . ?
O30 Mo9 O29 82.84(11) . . ?
O7 Mo9 O29 82.13(11) . . ?
O31 Mo9 O16 172.88(12) . . ?
O25 Mo9 O16 74.59(10) . . ?
O30 Mo9 O16 84.95(10) . . ?
O7 Mo9 O16 72.20(9) . . ?
O29 Mo9 O16 81.37(9) . . ?
O37 Mo10 O20 104.01(14) . . ?
O37 Mo10 O17 103.31(13) . . ?
O20 Mo10 O17 97.58(12) . . ?
O37 Mo10 O40 99.58(14) . . ?
O20 Mo10 O40 154.35(11) . . ?
O17 Mo10 O40 86.55(12) . . ?
O37 Mo10 O35 100.79(13) . . ?
O20 Mo10 O35 85.03(12) . . ?
O17 Mo10 O35 154.31(11) . . ?
O40 Mo10 O35 80.76(11) . . ?
O37 Mo10 O23 170.18(12) . . ?
O20 Mo10 O23 85.72(10) . . ?
O17 Mo10 O23 73.59(10) . . ?
O40 Mo10 O23 71.11(10) . . ?
O35 Mo10 O23 81.17(10) . . ?
O34 Mo11 O19 103.12(13) . . ?
O34 Mo11 O35 103.12(13) . . ?
O19 Mo11 O35 97.99(12) . . ?
O34 Mo11 O25 100.20(13) . . ?
O19 Mo11 O25 87.31(12) . . ?
O35 Mo11 O25 154.16(11) . . ?
O34 Mo11 O13 100.87(13) . . ?
O19 Mo11 O13 154.53(12) . . ?
O35 Mo11 O13 84.71(12) . . ?
O25 Mo11 O13 80.11(11) . . ?
O34 Mo11 O16 171.43(12) . . ?
O19 Mo11 O16 74.30(10) . . ?
O35 Mo11 O16 85.38(10) . . ?
O25 Mo11 O16 71.67(9) . . ?
O13 Mo11 O16 80.72(10) . . ?
O26 Mo12 O12 103.41(13) . . ?
O26 Mo12 O9 102.78(13) . . ?
O12 Mo12 O9 96.80(12) . . ?
O26 Mo12 O10 100.02(13) . . ?
O12 Mo12 O10 87.58(11) . . ?
O9 Mo12 O10 155.05(11) . . ?
O26 Mo12 O28 100.90(12) . . ?
O12 Mo12 O28 154.91(11) . . ?
O9 Mo12 O28 83.73(11) . . ?
O10 Mo12 O28 82.14(11) . . ?
O26 Mo12 O21 171.33(12) . . ?
O12 Mo12 O21 74.31(10) . . ?
O9 Mo12 O21 85.84(10) . . ?
O10 Mo12 O21 71.67(10) . . ?
O28 Mo12 O21 80.73(9) . . ?
O16 P13 O36 109.65(14) . . ?
O16 P13 O21 109.37(14) . . ?
O36 P13 O21 109.20(14) . . ?
O16 P13 O23 109.81(14) . . ?
O36 P13 O23 109.42(14) . . ?
O21 P13 O23 109.38(14) . . ?
Mo7 O1 Mo3 151.10(15) . . ?
Mo3 O2 Mo1 125.77(13) . . ?
Mo2 O3 Mo8 149.49(15) . . ?
Mo4 O5 Mo7 153.26(16) . . ?
Mo7 O7 Mo9 126.03(13) . . ?
Mo3 O8 Mo4 151.91(15) . . ?
Mo12 O9 Mo5 152.39(15) . . ?
Mo2 O10 Mo12 124.70(14) . . ?
Mo12 O12 Mo6 124.98(13) . . ?
Mo6 O13 Mo11 151.37(15) . . ?
P13 O16 Mo9 126.65(14) . . ?
P13 O16 Mo11 126.82(14) . . ?
Mo9 O16 Mo11 88.60(8) . . ?
P13 O16 Mo7 125.46(13) . . ?
Mo9 O16 Mo7 88.74(8) . . ?
Mo11 O16 Mo7 88.18(8) . . ?
Mo10 O17 Mo5 125.22(14) . . ?
Mo5 O18 Mo1 150.86(15) . . ?
Mo11 O19 Mo7 126.16(14) . . ?
Mo10 O20 Mo6 151.91(15) . . ?
P13 O21 Mo2 125.09(14) . . ?
P13 O21 Mo12 125.92(13) . . ?
Mo2 O21 Mo12 89.93(9) . . ?
P13 O21 Mo6 125.22(14) . . ?
Mo2 O21 Mo6 89.79(8) . . ?
Mo12 O21 Mo6 89.66(8) . . ?
P13 O23 Mo5 126.72(14) . . ?
P13 O23 Mo4 125.98(14) . . ?
Mo5 O23 Mo4 89.21(8) . . ?
P13 O23 Mo10 125.09(13) . . ?
Mo5 O23 Mo10 88.99(8) . . ?
Mo4 O23 Mo10 88.95(8) . . ?
Mo9 O25 Mo11 124.77(13) . . ?
Mo1 O28 Mo12 152.97(16) . . ?
Mo8 O29 Mo9 152.83(15) . . ?
Mo9 O30 Mo2 152.51(15) . . ?
Mo5 O32 Mo4 123.67(13) . . ?
Mo1 O33 Mo8 123.17(13) . . ?
Mo11 O35 Mo10 152.14(16) . . ?
P13 O36 Mo8 126.55(14) . . ?
P13 O36 Mo1 125.97(14) . . ?
Mo8 O36 Mo1 89.79(8) . . ?
P13 O36 Mo3 124.88(14) . . ?
Mo8 O36 Mo3 88.95(8) . . ?
Mo1 O36 Mo3 88.94(8) . . ?
Mo6 O38 Mo2 124.85(13) . . ?
Mo8 O39 Mo3 124.23(13) . . ?
Mo4 O40 Mo10 126.28(15) . . ?
C1A O1A H1AA 114(7) . . ?
C3A N1A C2A 122.3(4) . . ?
C3A N1A H1A 118.9 . . ?
C2A N1A H1A 118.9 . . ?
C3C O1C H1CA 113(6) . . ?
C1B O2B H1BA 111(5) . . ?
H1DA O1D H1DB 124(8) . . ?
C4A N2A H2A1 109.5 . . ?
C4A N2A H2A2 109.5 . . ?
H2A1 N2A H2A2 109.5 . . ?
C4A N2A H2A3 109.5 . . ?
H2A1 N2A H2A3 109.5 . . ?
H2A2 N2A H2A3 109.5 . . ?
O3B C3B N1B 123.3(4) . . ?
O3B C3B C4B 120.4(4) . . ?
N1B C3B C4B 116.3(4) . . ?
C3B N1B C2B 121.8(4) . . ?
C3B N1B H1B 119.1 . . ?
C2B N1B H1B 119.1 . . ?
C1C N1C C2C 122.7(4) . . ?
C1C N1C H1C 118.7 . . ?
C2C N1C H1C 118.7 . . ?
O2A C1A O1A 124.1(5) . . ?
O2A C1A C2A 120.9(4) . . ?
O1A C1A C2A 115.0(4) . . ?
O3A C3A N1A 123.3(4) . . ?
O3A C3A C4A 120.4(4) . . ?
N1A C3A C4A 116.3(4) . . ?
O1B C1B O2B 125.2(4) . . ?
O1B C1B C2B 124.1(4) . . ?
O2B C1B C2B 110.7(4) . . ?
C4B N2B H2B1 109.5 . . ?
C4B N2B H2B2 109.5 . . ?
H2B1 N2B H2B2 109.5 . . ?
C4B N2B H2B3 109.5 . . ?
H2B1 N2B H2B3 109.5 . . ?
H2B2 N2B H2B3 109.5 . . ?
N2A C4A C3A 109.6(4) . . ?
N2A C4A H4A1 109.8 . . ?
C3A C4A H4A1 109.8 . . ?
N2A C4A H4A2 109.8 . . ?
C3A C4A H4A2 109.8 . . ?
H4A1 C4A H4A2 108.2 . . ?
N1B C2B C1B 110.7(4) . . ?
N1B C2B H2B4 109.5 . . ?
C1B C2B H2B4 109.5 . . ?
N1B C2B H2B5 109.5 . . ?
C1B C2B H2B5 109.5 . . ?
H2B4 C2B H2B5 108.1 . . ?
O3C C1C N1C 124.1(4) . . ?
O3C C1C C4C 121.6(4) . . ?
N1C C1C C4C 114.3(4) . . ?
N1A C2A C1A 114.2(4) . . ?
N1A C2A H2A4 108.7 . . ?
C1A C2A H2A4 108.7 . . ?
N1A C2A H2A5 108.7 . . ?
C1A C2A H2A5 108.7 . . ?
H2A4 C2A H2A5 107.6 . . ?
N2B C4B C3B 109.2(4) . . ?
N2B C4B H4B1 109.8 . . ?
C3B C4B H4B1 109.8 . . ?
N2B C4B H4B2 109.8 . . ?
C3B C4B H4B2 109.8 . . ?
H4B1 C4B H4B2 108.3 . . ?
H7DA O7D H7DB 125(10) . . ?
N2C C4C C1C 111.1(4) . . ?
N2C C4C H4C1 109.4 . . ?
C1C C4C H4C1 109.4 . . ?
N2C C4C H4C2 109.4 . . ?
C1C C4C H4C2 109.4 . . ?
H4C1 C4C H4C2 108.0 . . ?
O2C C3C O1C 123.7(5) . . ?
O2C C3C C2C 125.4(5) . . ?
O1C C3C C2C 110.8(4) . . ?
N1C C2C C3C 114.3(4) . . ?
N1C C2C H2C1 108.7 . . ?
C3C C2C H2C1 108.7 . . ?
N1C C2C H2C2 108.7 . . ?
C3C C2C H2C2 108.7 . . ?
H2C1 C2C H2C2 107.6 . . ?
C4C N2C H2C3 109.5 . . ?
C4C N2C H2C4 109.5 . . ?
H2C3 N2C H2C4 109.5 . . ?
C4C N2C H2C5 109.5 . . ?
H2C3 N2C H2C5 109.5 . . ?
H2C4 N2C H2C5 109.5 . . ?

loop_
_geom_bond_atom_site_label_1
_geom_bond_atom_site_label_2
_geom_bond_distance
_geom_bond_site_symmetry_2
_geom_bond_publ_flag
Mo1 O22 1.671(3) . ?
Mo1 O28 1.828(3) . ?
Mo1 O33 1.851(3) . ?
Mo1 O2 1.993(3) . ?
Mo1 O18 2.012(3) . ?
Mo1 O36 2.421(2) . ?
Mo2 O4 1.683(3) . ?
Mo2 O3 1.825(3) . ?
Mo2 O10 1.874(3) . ?
Mo2 O30 1.954(3) . ?
Mo2 O38 2.008(3) . ?
Mo2 O21 2.414(3) . ?
Mo3 O14 1.673(3) . ?
Mo3 O8 1.831(3) . ?
Mo3 O2 1.845(3) . ?
Mo3 O1 1.978(3) . ?
Mo3 O39 2.024(3) . ?
Mo3 O36 2.456(2) . ?
Mo4 O27 1.668(3) . ?
Mo4 O5 1.839(3) . ?
Mo4 O40 1.848(3) . ?
Mo4 O8 1.991(3) . ?
Mo4 O32 2.002(3) . ?
Mo4 O23 2.445(3) . ?
Mo5 O24 1.685(3) . ?
Mo5 O18 1.815(3) . ?
Mo5 O32 1.867(3) . ?
Mo5 O9 1.969(3) . ?
Mo5 O17 1.998(3) . ?
Mo5 O23 2.413(2) . ?
Mo6 O11 1.674(3) . ?
Mo6 O13 1.809(3) . ?
Mo6 O38 1.857(3) . ?
Mo6 O20 1.983(3) . ?
Mo6 O12 2.030(3) . ?
Mo6 O21 2.440(2) . ?
Mo7 O6 1.673(3) . ?
Mo7 O1 1.835(3) . ?
Mo7 O7 1.870(3) . ?
Mo7 O5 1.961(3) . ?
Mo7 O19 1.995(3) . ?
Mo7 O16 2.456(2) . ?
Mo8 O15 1.678(3) . ?
Mo8 O29 1.809(3) . ?
Mo8 O39 1.840(3) . ?
Mo8 O3 2.003(3) . ?
Mo8 O33 2.033(3) . ?
Mo8 O36 2.421(2) . ?
Mo9 O31 1.675(3) . ?
Mo9 O25 1.835(3) . ?
Mo9 O30 1.873(3) . ?
Mo9 O7 1.961(3) . ?
Mo9 O29 2.019(3) . ?
Mo9 O16 2.426(2) . ?
Mo10 O37 1.672(3) . ?
Mo10 O20 1.828(3) . ?
Mo10 O17 1.843(3) . ?
Mo10 O40 1.997(3) . ?
Mo10 O35 2.003(3) . ?
Mo10 O23 2.453(3) . ?
Mo11 O34 1.673(3) . ?
Mo11 O19 1.826(3) . ?
Mo11 O35 1.834(3) . ?
Mo11 O25 2.000(3) . ?
Mo11 O13 2.015(3) . ?
Mo11 O16 2.441(2) . ?
Mo12 O26 1.671(3) . ?
Mo12 O12 1.837(3) . ?
Mo12 O9 1.842(3) . ?
Mo12 O10 1.986(3) . ?
Mo12 O28 2.011(3) . ?
Mo12 O21 2.425(2) . ?
P13 O16 1.526(3) . ?
P13 O36 1.530(3) . ?
P13 O21 1.533(3) . ?
P13 O23 1.534(3) . ?
O1B C1B 1.206(5) . ?
O3B C3B 1.226(5) . ?
O1A C1A 1.310(6) . ?
O1A H1AA 0.72(8) . ?
N1A C3A 1.315(5) . ?
N1A C2A 1.446(5) . ?
N1A H1A 0.8600 . ?
O1C C3C 1.309(6) . ?
O1C H1CA 0.60(5) . ?
O3C C1C 1.222(5) . ?
O2A C1A 1.210(6) . ?
O2B C1B 1.305(6) . ?
O2B H1BA 0.75(6) . ?
O1D H1DA 0.79(7) . ?
O1D H1DB 0.79(9) . ?
O3A C3A 1.237(5) . ?
N2A C4A 1.461(5) . ?
N2A H2A1 0.8900 . ?
N2A H2A2 0.8900 . ?
N2A H2A3 0.8900 . ?
C3B N1B 1.330(6) . ?
C3B C4B 1.504(6) . ?
N1B C2B 1.443(6) . ?
N1B H1B 0.8600 . ?
N1C C1C 1.315(6) . ?
N1C C2C 1.435(6) . ?
N1C H1C 0.8600 . ?
C1A C2A 1.498(6) . ?
C3A C4A 1.510(6) . ?
C1B C2B 1.493(6) . ?
N2B C4B 1.473(6) . ?
N2B H2B1 0.8900 . ?
N2B H2B2 0.8900 . ?
N2B H2B3 0.8900 . ?
C4A H4A1 0.9700 . ?
C4A H4A2 0.9700 . ?
C2B H2B4 0.9700 . ?
C2B H2B5 0.9700 . ?
C1C C4C 1.508(6) . ?
C2A H2A4 0.9700 . ?
C2A H2A5 0.9700 . ?
C4B H4B1 0.9700 . ?
C4B H4B2 0.9700 . ?
O7D H7DA 0.917(10) . ?
O7D H7DB 0.918(10) . ?
C4C N2C 1.451(7) . ?
C4C H4C1 0.9700 . ?
C4C H4C2 0.9700 . ?
C3C O2C 1.207(7) . ?
C3C C2C 1.483(7) . ?
C2C H2C1 0.9700 . ?
C2C H2C2 0.9700 . ?
N2C H2C3 0.8900 . ?
N2C H2C4 0.8900 . ?
N2C H2C5 0.8900 . ?
